data_2224318
loop_
_publ_author_name
'Wang, Guan-Hua'
'He, Ren-Ling'
'Meng, Fan-Jin'
'Hu, Ning-Hai'
'Xu, Jing-Wei'

_publ_section_title
;
 A polymorph of
 diaquabis(pyrazine-2-carboxylato-\k^2^<i>N</i>^1^,<i>O</i>)copper(II)
;
_journal_coeditor_code IS2480
_journal_issue 12
_journal_name_full 'Acta Crystallographica Section E'
_journal_page_first m1511
_journal_paper_doi 10.1107/S1600536809045371
_journal_volume 65
_journal_year 2009
_chemical_formula_iupac '[Cu (C5 H3 N2 O2)2 (H2 O)2]'
_chemical_formula_moiety 'C10 H10 Cu N4 O6'
_chemical_formula_sum 'C10 H10 Cu N4 O6'
_chemical_formula_weight 345.76
_chemical_name_systematic
;
diaquabis(pyrazine-2-carboxylato-\k^2^<i>N</i>^1^,<i>O</i>)copper(II)
;
_space_group_IT_number 14
_symmetry_cell_setting monoclinic
_symmetry_space_group_name_Hall '-P 2yn'
_symmetry_space_group_name_H-M 'P 1 21/n 1'
_atom_sites_solution_hydrogens geom
_atom_sites_solution_primary direct
_atom_sites_solution_secondary difmap
_audit_creation_method SHELXL-97
_cell_angle_alpha 90.00
_cell_angle_beta 105.036(2)
_cell_angle_gamma 90.00
_cell_formula_units_Z 2
_cell_length_a 6.7066(12)
_cell_length_b 7.9041(14)
_cell_length_c 12.030(2)
_cell_measurement_reflns_used 2148
_cell_measurement_temperature 293(2)
_cell_measurement_theta_max 26.07
_cell_measurement_theta_min 3.12
_cell_volume 615.87(19)
_computing_cell_refinement 'SAINT (Bruker, 2007)'
_computing_data_collection 'SMART (Bruker, 2007)'
_computing_data_reduction 'SAINT (Bruker, 2007)'
_computing_molecular_graphics 'SHELXTL (Sheldrick, 2008) and Mercury (Macrae <i>et al.</i>,  2006)'
_computing_publication_material 'SHELXTL (Sheldrick, 2008)'
_computing_structure_refinement 'SHELXL97 (Sheldrick, 2008)'
_computing_structure_solution 'SHELXS97 (Sheldrick, 2008)'
_diffrn_ambient_temperature 293(2)
_diffrn_measured_fraction_theta_full 0.992
_diffrn_measured_fraction_theta_max 0.992
_diffrn_measurement_device_type 'Bruker SMART APEX CCD'
_diffrn_measurement_method '\f and \w'
_diffrn_radiation_monochromator graphite
_diffrn_radiation_source 'sealed tube'
_diffrn_radiation_type MoK\a
_diffrn_radiation_wavelength 0.71073
_diffrn_reflns_av_R_equivalents 0.0137
_diffrn_reflns_av_sigmaI/netI 0.0135
_diffrn_reflns_limit_h_max 8
_diffrn_reflns_limit_h_min -8
_diffrn_reflns_limit_k_max 9
_diffrn_reflns_limit_k_min -8
_diffrn_reflns_limit_l_max 14
_diffrn_reflns_limit_l_min -7
_diffrn_reflns_number 3322
_diffrn_reflns_theta_full 26.07
_diffrn_reflns_theta_max 26.07
_diffrn_reflns_theta_min 3.12
_exptl_absorpt_coefficient_mu 1.810
_exptl_absorpt_correction_T_max 0.7112
_exptl_absorpt_correction_T_min 0.6255
_exptl_absorpt_correction_type multi-scan
_exptl_absorpt_process_details '(<i>SADABS</i>; Sheldrick, 1996)'
_exptl_crystal_colour blue
_exptl_crystal_density_diffrn 1.864
_exptl_crystal_density_method 'not measured'
_exptl_crystal_description block
_exptl_crystal_F_000 350
_exptl_crystal_size_max 0.29
_exptl_crystal_size_mid 0.25
_exptl_crystal_size_min 0.20
_refine_diff_density_max 0.237
_refine_diff_density_min -0.272
_refine_ls_extinction_coef 0.015(3)
_refine_ls_extinction_expression Fc^*^=kFc[1+0.001xFc^2^\l^3^/sin(2\q)]^-1/4^
_refine_ls_extinction_method 'SHELXL97 (Sheldrick, 2008)'
_refine_ls_goodness_of_fit_ref 1.096
_refine_ls_hydrogen_treatment constr
_refine_ls_matrix_type full
_refine_ls_number_parameters 98
_refine_ls_number_reflns 1212
_refine_ls_number_restraints 0
_refine_ls_restrained_S_all 1.096
_refine_ls_R_factor_all 0.0262
_refine_ls_R_factor_gt 0.0244
_refine_ls_shift/su_max 0.000
_refine_ls_shift/su_mean 0.000
_refine_ls_structure_factor_coef Fsqd
_refine_ls_weighting_details 'calc w=1/[\s^2^(Fo^2^)+(0.0427P)^2^+0.1736P] where P=(Fo^2^+2Fc^2^)/3'
_refine_ls_weighting_scheme calc
_refine_ls_wR_factor_gt 0.0695
_refine_ls_wR_factor_ref 0.0707
_reflns_number_gt 1119
_reflns_number_total 1212
_reflns_threshold_expression I>2\s(I)
_cod_data_source_file is2480.cif
_cod_data_source_block I
_cod_depositor_comments
;
The following automatic conversions were performed:
'_symmetry_cell_setting' value 'Monoclinic' changed to 'monoclinic'
according to '/home/saulius/struct/CIF-dictionaries/cif_core.dic'
dictionary named 'cif_core.dic' version 2.4.1 from 2010-06-29.

Automatic conversion script
Id: cif_fix_enum 1527 2010-12-29 10:47:43Z saulius 

The following automatic conversions were performed:

'_symmetry_cell_setting' value 'Monoclinic' changed to 'monoclinic'
according to /home/saulius/struct/CIF-dictionaries/cif_core.dic
dictionary named 'cif_core.dic' version 2.4.1 from 2010-06-29.

Automatic conversion script
Id: cif_fix_values 1715 2011-07-08 13:25:40Z adriana 
;
_cod_original_cell_volume 615.88(19)
_cod_original_sg_symbol_H-M 'P 21/n'
_cod_database_code 2224318
_cod_database_fobs_code 2224318

loop_
_symmetry_equiv_pos_as_xyz
'x, y, z'
'-x+1/2, y+1/2, -z+1/2'
'-x, -y, -z'
'x-1/2, -y-1/2, z-1/2'

loop_
_atom_site_type_symbol
_atom_site_label
_atom_site_fract_x
_atom_site_fract_y
_atom_site_fract_z
_atom_site_U_iso_or_equiv
_atom_site_adp_type
_atom_site_calc_flag
_atom_site_refinement_flags
_atom_site_occupancy
_atom_site_disorder_assembly
_atom_site_disorder_group
Cu Cu1 0.0000 0.5000 1.0000 0.03498(16) Uani d S 1 . .
O O1 -0.0727(2) 0.61455(15) 0.85150(10) 0.0366(3) Uani d . 1 . .
O O2 -0.1196(2) 0.56084(18) 0.66400(11) 0.0410(3) Uani d . 1 . .
N N1 0.0637(2) 0.30822(17) 0.90970(11) 0.0281(3) Uani d . 1 . .
N N2 0.0994(2) 0.0660(2) 0.74999(14) 0.0379(4) Uani d . 1 . .
C C1 0.1310(3) 0.1525(2) 0.94293(15) 0.0323(4) Uani d . 1 . .
H H1 0.1685 0.1252 1.0208 0.039 Uiso calc R 1 . .
C C2 0.1451(3) 0.0321(2) 0.86246(19) 0.0388(4) Uani d . 1 . .
H H2 0.1880 -0.0765 0.8874 0.047 Uiso calc R 1 . .
C C3 0.0352(3) 0.2226(2) 0.71834(15) 0.0334(4) Uani d . 1 . .
H H3 0.0033 0.2509 0.6407 0.040 Uiso calc R 1 . .
C C4 0.0146(2) 0.3439(2) 0.79692(14) 0.0277(4) Uani d . 1 . .
C C5 -0.0665(3) 0.5207(2) 0.76592(16) 0.0299(4) Uani d . 1 . .
O O1W 0.3669(2) 0.63676(18) 1.04173(12) 0.0483(4) Uani d . 1 . .
H H1A 0.3551 0.7207 1.0796 0.058 Uiso d . 1 . .
H H1B 0.4636 0.5788 1.0781 0.058 Uiso d . 1 . .

loop_
_atom_site_aniso_label
_atom_site_aniso_U_11
_atom_site_aniso_U_22
_atom_site_aniso_U_33
_atom_site_aniso_U_12
_atom_site_aniso_U_13
_atom_site_aniso_U_23
Cu1 0.0529(2) 0.0279(2) 0.0235(2) 0.00894(12) 0.00891(15) -0.00016(10)
O1 0.0516(8) 0.0285(6) 0.0285(7) 0.0070(5) 0.0085(5) 0.0008(5)
O2 0.0550(8) 0.0383(7) 0.0252(7) 0.0039(6) 0.0022(6) 0.0042(6)
N1 0.0298(7) 0.0275(7) 0.0256(7) 0.0002(5) 0.0050(5) 0.0003(6)
N2 0.0438(9) 0.0331(8) 0.0380(9) 0.0012(7) 0.0127(7) -0.0059(7)
C1 0.0343(9) 0.0327(9) 0.0287(9) 0.0030(7) 0.0059(7) 0.0043(7)
C2 0.0417(10) 0.0292(9) 0.0468(12) 0.0066(7) 0.0139(9) 0.0022(8)
C3 0.0356(9) 0.0352(9) 0.0287(9) -0.0023(7) 0.0073(7) -0.0023(7)
C4 0.0271(8) 0.0292(8) 0.0258(8) -0.0022(6) 0.0049(6) -0.0005(6)
C5 0.0299(8) 0.0287(8) 0.0292(10) -0.0006(6) 0.0039(7) 0.0010(7)
O1W 0.0578(9) 0.0406(8) 0.0456(8) 0.0054(6) 0.0116(7) -0.0037(6)

loop_
_atom_type_symbol
_atom_type_description
_atom_type_scat_dispersion_real
_atom_type_scat_dispersion_imag
_atom_type_scat_source
C C 0.0033 0.0016 'International Tables Vol C Tables 4.2.6.8 and 6.1.1.4'
H H 0.0000 0.0000 'International Tables Vol C Tables 4.2.6.8 and 6.1.1.4'
N N 0.0061 0.0033 'International Tables Vol C Tables 4.2.6.8 and 6.1.1.4'
O O 0.0106 0.0060 'International Tables Vol C Tables 4.2.6.8 and 6.1.1.4'
Cu Cu 0.3201 1.2651 'International Tables Vol C Tables 4.2.6.8 and 6.1.1.4'

loop_
_geom_angle_atom_site_label_1
_geom_angle_atom_site_label_2
_geom_angle_atom_site_label_3
_geom_angle_site_symmetry_1
_geom_angle_site_symmetry_3
_geom_angle
_geom_angle_publ_flag
O1 Cu1 O1 3_567 . 180.0 ?
O1 Cu1 N1 3_567 3_567 83.73(5) ?
O1 Cu1 N1 . 3_567 96.27(5) ?
O1 Cu1 N1 3_567 . 96.27(5) ?
O1 Cu1 N1 . . 83.73(5) ?
N1 Cu1 N1 3_567 . 180.0 ?
O1W Cu1 N1 . . 95.50(5) ?
O1W Cu1 O1 . . 89.03(5) ?
O1W Cu1 N1 . 3_567 84.50(5) ?
O1W Cu1 O1 . 3_567 90.97(5) ?
C5 O1 Cu1 . . 114.57(11) ?
C1 N1 C4 . . 118.16(14) ?
C1 N1 Cu1 . . 130.31(12) ?
C4 N1 Cu1 . . 111.33(11) ?
C3 N2 C2 . . 116.61(16) ?
N1 C1 C2 . . 120.36(16) ?
N1 C1 H1 . . 119.8 ?
C2 C1 H1 . . 119.8 ?
N2 C2 C1 . . 122.29(18) ?
N2 C2 H2 . . 118.9 ?
C1 C2 H2 . . 118.9 ?
N2 C3 C4 . . 122.17(16) ?
N2 C3 H3 . . 118.9 ?
C4 C3 H3 . . 118.9 ?
N1 C4 C3 . . 120.37(16) ?
N1 C4 C5 . . 115.01(15) ?
C3 C4 C5 . . 124.60(16) ?
O2 C5 O1 . . 126.37(16) ?
O2 C5 C4 . . 118.61(16) ?
O1 C5 C4 . . 115.02(15) ?
H1A O1W H1B . . 109 ?

loop_
_geom_bond_atom_site_label_1
_geom_bond_atom_site_label_2
_geom_bond_site_symmetry_2
_geom_bond_distance
_geom_bond_publ_flag
Cu1 O1 . 1.9486(12) y
Cu1 N1 . 1.9753(14) y
Cu1 O1W . 2.6143(14) y
O1 C5 . 1.279(2) ?
O2 C5 . 1.227(2) ?
N1 C1 . 1.336(2) ?
N1 C4 . 1.340(2) ?
N2 C3 . 1.333(3) ?
N2 C2 . 1.335(3) ?
C1 C2 . 1.378(3) ?
C1 H1 . 0.9300 ?
C2 H2 . 0.9300 ?
C3 C4 . 1.379(2) ?
C3 H3 . 0.9300 ?
C4 C5 . 1.510(2) ?
O1W H1A . 0.82 ?
O1W H1B . 0.82 ?

loop_
_geom_hbond_atom_site_label_D
_geom_hbond_atom_site_label_H
_geom_hbond_atom_site_label_A
_geom_hbond_site_symmetry_A
_geom_hbond_distance_DH
_geom_hbond_distance_HA
_geom_hbond_distance_DA
_geom_hbond_angle_DHA
_geom_hbond_publ_flag
O1W H1A O2 4_676 0.82 1.99 2.796(2) 168 y
O1W H1B N2 4_666 0.82 2.33 3.041(2) 145 y
C1 H1 O2 4_666 0.93 2.42 3.226(2) 144 y
